data_4504283
loop_
_publ_author_name
'Liu, Yuan-Yuan'
'Huang, Yong-Quan'
'Shi, Wei'
'Cheng, Peng'
'Liao, Dai-Zheng'
'Yan, Shi-Ping'

_publ_section_title
;
 Syntheses, Structures, and Characterization of a Series of Novel Zinc(II)
 and Cadmium(II) Compounds Based on 2,6-Di-(1,2,4-triazole-4-yl)pyridine
;
_journal_issue 8
_journal_name_full 'Crystal Growth &amp; Design'
_journal_page_first 1483
_journal_paper_doi 10.1021/cg070208x
_journal_volume 7
_journal_year 2007
_chemical_formula_sum 'C20 H14 Cd N16 S2'
_chemical_formula_weight 654.99
_chemical_name_systematic
; 
 ? 
;
_space_group_IT_number 2
_symmetry_cell_setting triclinic
_symmetry_space_group_name_Hall '-P 1'
_symmetry_space_group_name_H-M 'P -1'
_atom_sites_solution_hydrogens geom
_atom_sites_solution_primary direct
_atom_sites_solution_secondary difmap
_audit_creation_method SHELXL-97
_cell_angle_alpha 71.192(4)
_cell_angle_beta 86.803(4)
_cell_angle_gamma 64.858(4)
_cell_formula_units_Z 1
_cell_length_a 7.954(3)
_cell_length_b 8.984(4)
_cell_length_c 9.863(4)
_cell_measurement_reflns_used 1968
_cell_measurement_temperature 293(2)
_cell_measurement_theta_max 27.60
_cell_measurement_theta_min 2.19
_cell_volume 601.2(4)
_computing_cell_refinement 'Bruker SMART APEX II'
_computing_data_collection 'Bruker SMART APEX II'
_computing_data_reduction 'Bruker SAINT'
_computing_molecular_graphics 'Bruker SHELXTL'
_computing_publication_material 'Bruker SHELXTL'
_computing_structure_refinement 'SHELXL-97 (Sheldrick, 1997)'
_computing_structure_solution 'SHELXS-97 (Sheldrick, 1990)'
_diffrn_ambient_temperature 293(2)
_diffrn_measured_fraction_theta_full 0.988
_diffrn_measured_fraction_theta_max 0.988
_diffrn_measurement_device_type 'APEX II CCD area detector'
_diffrn_measurement_method 'phi and omega scans'
_diffrn_radiation_monochromator graphite
_diffrn_radiation_source 'fine-focus sealed tube'
_diffrn_radiation_type MoK\a
_diffrn_radiation_wavelength 0.71073
_diffrn_reflns_av_R_equivalents 0.0118
_diffrn_reflns_av_sigmaI/netI 0.0212
_diffrn_reflns_limit_h_max 9
_diffrn_reflns_limit_h_min -9
_diffrn_reflns_limit_k_max 7
_diffrn_reflns_limit_k_min -10
_diffrn_reflns_limit_l_max 11
_diffrn_reflns_limit_l_min -11
_diffrn_reflns_number 3278
_diffrn_reflns_theta_full 25.02
_diffrn_reflns_theta_max 25.02
_diffrn_reflns_theta_min 2.19
_exptl_absorpt_coefficient_mu 1.130
_exptl_absorpt_correction_T_max 1.000000
_exptl_absorpt_correction_T_min 0.755084
_exptl_absorpt_correction_type multi-scan
_exptl_absorpt_process_details SADABS
_exptl_crystal_colour COLORLESS
_exptl_crystal_density_diffrn 1.809
_exptl_crystal_density_meas ?
_exptl_crystal_density_method 'not measured'
_exptl_crystal_description BLOCK
_exptl_crystal_F_000 326
_exptl_crystal_size_max 0.22
_exptl_crystal_size_mid 0.20
_exptl_crystal_size_min 0.14
_refine_diff_density_max 0.600
_refine_diff_density_min -0.498
_refine_diff_density_rms 0.058
_refine_ls_extinction_method none
_refine_ls_goodness_of_fit_ref 1.051
_refine_ls_hydrogen_treatment constr
_refine_ls_matrix_type full
_refine_ls_number_parameters 178
_refine_ls_number_reflns 2098
_refine_ls_number_restraints 0
_refine_ls_restrained_S_all 1.051
_refine_ls_R_factor_all 0.0243
_refine_ls_R_factor_gt 0.0225
_refine_ls_shift/su_max 0.001
_refine_ls_shift/su_mean 0.000
_refine_ls_structure_factor_coef Fsqd
_refine_ls_weighting_details 'calc w=1/[\s^2^(Fo^2^)+(0.0333P)^2^+0.3340P] where P=(Fo^2^+2Fc^2^)/3'
_refine_ls_weighting_scheme calc
_refine_ls_wR_factor_gt 0.0578
_refine_ls_wR_factor_ref 0.0587
_reflns_number_gt 2002
_reflns_number_total 2098
_reflns_threshold_expression >2sigma(I)
_cod_data_source_file cg070208xsi20070302_020124.cif
_cod_data_source_block 60331c
_cod_depositor_comments
;
The following automatic conversions were performed:

'_symmetry_cell_setting' value 'Triclinic' changed to 'triclinic'
according to /home/saulius/struct/CIF-dictionaries/cif_core.dic
dictionary named 'cif_core.dic' version 2.4.1 from
2010-06-29.

'_exptl_absorpt_correction_type' value 'MULTI-SCAN'
changed to 'multi-scan' according to
/home/saulius/struct/CIF-dictionaries/cif_core.dic dictionary named
'cif_core.dic' version 2.4.1 from 2010-06-29.

Automatic conversion script
Id: cif_fix_values 1715 2011-07-08 13:25:40Z adriana 

The following automatic conversions were performed:

'_exptl_crystal_density_meas' value 'NONE' was changed to '?' - the
value is perceived as not measured.

Automatic conversion script
Id: cif_fix_values 3008 2015-01-20 13:52:24Z robertas 
;
_cod_original_sg_symbol_H-M P1
_cod_database_code 4504283

loop_
_symmetry_equiv_pos_as_xyz
'x, y, z'
'-x, -y, -z'

loop_
_atom_site_label
_atom_site_type_symbol
_atom_site_fract_x
_atom_site_fract_y
_atom_site_fract_z
_atom_site_U_iso_or_equiv
_atom_site_adp_type
_atom_site_occupancy
_atom_site_symmetry_multiplicity
_atom_site_calc_flag
_atom_site_refinement_flags
Cd1 Cd 1.0000 0.0000 0.5000 0.02698(10) Uani 1 2 d S
S1 S 1.04927(13) -0.46279(10) 0.29789(9) 0.0523(2) Uani 1 1 d .
N1 N 0.5435(3) 1.1748(3) -0.4528(2) 0.0408(5) Uani 1 1 d .
N2 N 0.7036(3) 1.0184(3) -0.4214(2) 0.0348(5) Uani 1 1 d .
N3 N 0.5097(3) 0.9823(3) -0.2623(2) 0.0285(4) Uani 1 1 d .
N4 N 0.5698(3) 0.7410(2) -0.0618(2) 0.0277(4) Uani 1 1 d .
N5 N 0.6684(3) 0.4901(3) 0.1344(2) 0.0278(4) Uani 1 1 d .
N6 N 0.8373(3) 0.2364(3) 0.2901(2) 0.0367(5) Uani 1 1 d .
N7 N 0.9170(3) 0.2467(3) 0.1616(2) 0.0391(5) Uani 1 1 d .
N8 N 1.0384(3) -0.1967(3) 0.3888(3) 0.0427(6) Uani 1 1 d .
C1 C 0.4315(4) 1.1491(4) -0.3570(3) 0.0388(6) Uani 1 1 d .
H1 H 0.3135 1.2331 -0.3531 0.047 Uiso 1 1 calc R
C2 C 0.6787(4) 0.9089(3) -0.3091(3) 0.0356(6) Uani 1 1 d .
H2 H 0.7659 0.7943 -0.2660 0.043 Uiso 1 1 calc R
C3 C 0.4515(3) 0.9056(3) -0.1294(2) 0.0265(5) Uani 1 1 d .
C4 C 0.2937(3) 0.9982(3) -0.0744(3) 0.0318(5) Uani 1 1 d .
H4 H 0.2142 1.1131 -0.1255 0.038 Uiso 1 1 calc R
C5 C 0.2582(3) 0.9132(3) 0.0605(3) 0.0352(6) Uani 1 1 d .
H5 H 0.1525 0.9710 0.1013 0.042 Uiso 1 1 calc R
C6 C 0.3795(3) 0.7426(3) 0.1346(3) 0.0319(5) Uani 1 1 d .
H6 H 0.3587 0.6833 0.2255 0.038 Uiso 1 1 calc R
C7 C 0.5318(3) 0.6654(3) 0.0678(2) 0.0267(5) Uani 1 1 d .
C8 C 0.6900(4) 0.3816(3) 0.2715(3) 0.0370(6) Uani 1 1 d .
H8 H 0.6106 0.4077 0.3418 0.044 Uiso 1 1 calc R
C9 C 0.8141(4) 0.3988(3) 0.0720(3) 0.0350(6) Uani 1 1 d .
H9 H 0.8371 0.4402 -0.0230 0.042 Uiso 1 1 calc R
C10 C 1.0469(3) -0.3093(3) 0.3536(3) 0.0309(5) Uani 1 1 d .

loop_
_atom_site_aniso_label
_atom_site_aniso_U_11
_atom_site_aniso_U_22
_atom_site_aniso_U_33
_atom_site_aniso_U_23
_atom_site_aniso_U_13
_atom_site_aniso_U_12
Cd1 0.03237(15) 0.02231(14) 0.02189(14) -0.00456(10) 0.00669(10) -0.01029(10)
S1 0.0798(6) 0.0391(4) 0.0489(4) -0.0248(4) 0.0240(4) -0.0303(4)
N1 0.0335(12) 0.0405(13) 0.0368(12) 0.0006(10) 0.0035(10) -0.0152(10)
N2 0.0365(12) 0.0317(11) 0.0327(11) -0.0064(9) 0.0108(9) -0.0154(10)
N3 0.0303(10) 0.0272(10) 0.0245(10) -0.0037(8) 0.0043(8) -0.0129(8)
N4 0.0295(10) 0.0263(10) 0.0240(10) -0.0054(8) 0.0043(8) -0.0115(8)
N5 0.0332(11) 0.0250(10) 0.0216(10) -0.0045(8) 0.0048(8) -0.0119(8)
N6 0.0473(13) 0.0304(11) 0.0254(11) -0.0039(9) 0.0054(9) -0.0144(10)
N7 0.0457(13) 0.0326(12) 0.0274(11) -0.0071(9) 0.0063(10) -0.0088(10)
N8 0.0513(14) 0.0391(13) 0.0433(14) -0.0202(11) 0.0117(11) -0.0207(11)
C1 0.0285(13) 0.0366(14) 0.0370(14) 0.0024(12) 0.0020(11) -0.0115(11)
C2 0.0363(14) 0.0280(13) 0.0361(14) -0.0071(11) 0.0124(11) -0.0117(11)
C3 0.0286(12) 0.0300(12) 0.0209(11) -0.0051(10) 0.0010(9) -0.0149(10)
C4 0.0281(12) 0.0284(13) 0.0300(13) -0.0058(10) -0.0002(10) -0.0065(10)
C5 0.0292(13) 0.0412(15) 0.0350(14) -0.0171(12) 0.0087(10) -0.0124(11)
C6 0.0319(13) 0.0364(14) 0.0243(12) -0.0065(10) 0.0082(10) -0.0150(11)
C7 0.0302(12) 0.0258(12) 0.0243(12) -0.0051(10) 0.0015(9) -0.0143(10)
C8 0.0439(15) 0.0301(14) 0.0275(13) -0.0039(11) 0.0104(11) -0.0121(12)
C9 0.0408(14) 0.0310(13) 0.0239(12) -0.0062(11) 0.0074(11) -0.0097(11)
C10 0.0292(12) 0.0300(13) 0.0276(12) -0.0058(11) 0.0076(10) -0.0106(10)

loop_
_atom_type_symbol
_atom_type_description
_atom_type_scat_dispersion_real
_atom_type_scat_dispersion_imag
_atom_type_scat_source
C C 0.0033 0.0016 'International Tables Vol C Tables 4.2.6.8 and 6.1.1.4'
H H 0.0000 0.0000 'International Tables Vol C Tables 4.2.6.8 and 6.1.1.4'
N N 0.0061 0.0033 'International Tables Vol C Tables 4.2.6.8 and 6.1.1.4'
S S 0.1246 0.1234 'International Tables Vol C Tables 4.2.6.8 and 6.1.1.4'
Cd Cd -0.8075 1.2024 'International Tables Vol C Tables 4.2.6.8 and 6.1.1.4'

loop_
_geom_angle_atom_site_label_1
_geom_angle_atom_site_label_2
_geom_angle_atom_site_label_3
_geom_angle
_geom_angle_site_symmetry_1
_geom_angle_site_symmetry_3
N8 Cd1 N8 180.00(9) . 2_756
N8 Cd1 N6 91.68(9) . .
N8 Cd1 N6 88.32(9) 2_756 .
N8 Cd1 N6 88.32(9) . 2_756
N8 Cd1 N6 91.68(9) 2_756 2_756
N6 Cd1 N6 180.0 . 2_756
N8 Cd1 N2 85.65(8) . 2_765
N8 Cd1 N2 94.35(8) 2_756 2_765
N6 Cd1 N2 92.17(8) . 2_765
N6 Cd1 N2 87.83(8) 2_756 2_765
N8 Cd1 N2 94.35(8) . 1_546
N8 Cd1 N2 85.65(8) 2_756 1_546
N6 Cd1 N2 87.83(8) . 1_546
N6 Cd1 N2 92.17(8) 2_756 1_546
N2 Cd1 N2 180.0 2_765 1_546
C1 N1 N2 106.5(2) . .
C2 N2 N1 107.3(2) . .
C2 N2 Cd1 125.39(18) . 1_564
N1 N2 Cd1 123.09(15) . 1_564
C2 N3 C1 103.8(2) . .
C2 N3 C3 124.9(2) . .
C1 N3 C3 130.3(2) . .
C7 N4 C3 116.7(2) . .
C9 N5 C8 104.4(2) . .
C9 N5 C7 125.9(2) . .
C8 N5 C7 129.6(2) . .
C8 N6 N7 107.8(2) . .
C8 N6 Cd1 131.80(18) . .
N7 N6 Cd1 119.55(15) . .
C9 N7 N6 106.4(2) . .
C10 N8 Cd1 168.2(2) . .
N1 C1 N3 111.1(2) . .
N1 C1 H1 124.4 . .
N3 C1 H1 124.4 . .
N2 C2 N3 111.3(2) . .
N2 C2 H2 124.3 . .
N3 C2 H2 124.3 . .
N4 C3 C4 124.1(2) . .
N4 C3 N3 113.4(2) . .
C4 C3 N3 122.4(2) . .
C3 C4 C5 117.2(2) . .
C3 C4 H4 121.4 . .
C5 C4 H4 121.4 . .
C6 C5 C4 120.2(2) . .
C6 C5 H5 119.9 . .
C4 C5 H5 119.9 . .
C7 C6 C5 116.8(2) . .
C7 C6 H6 121.6 . .
C5 C6 H6 121.6 . .
N4 C7 C6 125.0(2) . .
N4 C7 N5 113.0(2) . .
C6 C7 N5 121.9(2) . .
N6 C8 N5 110.1(2) . .
N6 C8 H8 125.0 . .
N5 C8 H8 125.0 . .
N7 C9 N5 111.3(2) . .
N7 C9 H9 124.4 . .
N5 C9 H9 124.4 . .
N8 C10 S1 177.0(3) . .

loop_
_geom_bond_atom_site_label_1
_geom_bond_atom_site_label_2
_geom_bond_distance
_geom_bond_site_symmetry_2
Cd1 N8 2.274(2) .
Cd1 N8 2.274(2) 2_756
Cd1 N6 2.367(2) .
Cd1 N6 2.367(2) 2_756
Cd1 N2 2.394(2) 2_765
Cd1 N2 2.394(2) 1_546
S1 C10 1.633(3) .
N1 C1 1.296(4) .
N1 N2 1.391(3) .
N2 C2 1.293(3) .
N2 Cd1 2.394(2) 1_564
N3 C2 1.352(3) .
N3 C1 1.369(3) .
N3 C3 1.424(3) .
N4 C7 1.326(3) .
N4 C3 1.330(3) .
N5 C9 1.353(3) .
N5 C8 1.357(3) .
N5 C7 1.432(3) .
N6 C8 1.296(3) .
N6 N7 1.379(3) .
N7 C9 1.292(3) .
N8 C10 1.147(3) .
C1 H1 0.9300 .
C2 H2 0.9300 .
C3 C4 1.374(3) .
C4 C5 1.385(4) .
C4 H4 0.9300 .
C5 C6 1.384(4) .
C5 H5 0.9300 .
C6 C7 1.369(3) .
C6 H6 0.9300 .
C8 H8 0.9300 .
C9 H9 0.9300 .

loop_
_geom_torsion_atom_site_label_1
_geom_torsion_atom_site_label_2
_geom_torsion_atom_site_label_3
_geom_torsion_atom_site_label_4
_geom_torsion
_geom_torsion_site_symmetry_1
_geom_torsion_site_symmetry_4
C1 N1 N2 C2 -0.1(3) . .
C1 N1 N2 Cd1 -158.04(19) . 1_564
N8 Cd1 N6 C8 138.4(3) . .
N8 Cd1 N6 C8 -41.6(3) 2_756 .
N6 Cd1 N6 C8 -51(100) 2_756 .
N2 Cd1 N6 C8 -135.9(3) 2_765 .
N2 Cd1 N6 C8 44.1(3) 1_546 .
N8 Cd1 N6 N7 -53.2(2) . .
N8 Cd1 N6 N7 126.8(2) 2_756 .
N6 Cd1 N6 N7 117(100) 2_756 .
N2 Cd1 N6 N7 32.5(2) 2_765 .
N2 Cd1 N6 N7 -147.5(2) 1_546 .
C8 N6 N7 C9 0.6(3) . .
Cd1 N6 N7 C9 -170.32(18) . .
N8 Cd1 N8 C10 102(100) 2_756 .
N6 Cd1 N8 C10 -131.7(11) . .
N6 Cd1 N8 C10 48.3(11) 2_756 .
N2 Cd1 N8 C10 136.2(11) 2_765 .
N2 Cd1 N8 C10 -43.8(11) 1_546 .
N2 N1 C1 N3 0.1(3) . .
C2 N3 C1 N1 -0.1(3) . .
C3 N3 C1 N1 169.0(2) . .
N1 N2 C2 N3 0.1(3) . .
Cd1 N2 C2 N3 157.36(17) 1_564 .
C1 N3 C2 N2 0.0(3) . .
C3 N3 C2 N2 -169.9(2) . .
C7 N4 C3 C4 -1.1(4) . .
C7 N4 C3 N3 175.1(2) . .
C2 N3 C3 N4 -9.0(3) . .
C1 N3 C3 N4 -176.0(2) . .
C2 N3 C3 C4 167.3(2) . .
C1 N3 C3 C4 0.3(4) . .
N4 C3 C4 C5 0.3(4) . .
N3 C3 C4 C5 -175.6(2) . .
C3 C4 C5 C6 0.4(4) . .
C4 C5 C6 C7 -0.3(4) . .
C3 N4 C7 C6 1.3(4) . .
C3 N4 C7 N5 -178.5(2) . .
C5 C6 C7 N4 -0.6(4) . .
C5 C6 C7 N5 179.2(2) . .
C9 N5 C7 N4 -6.1(3) . .
C8 N5 C7 N4 170.2(2) . .
C9 N5 C7 C6 174.2(2) . .
C8 N5 C7 C6 -9.6(4) . .
N7 N6 C8 N5 -0.4(3) . .
Cd1 N6 C8 N5 168.97(17) . .
C9 N5 C8 N6 0.1(3) . .
C7 N5 C8 N6 -176.8(2) . .
N6 N7 C9 N5 -0.5(3) . .
C8 N5 C9 N7 0.3(3) . .
C7 N5 C9 N7 177.3(2) . .
Cd1 N8 C10 S1 104(5) . .
